data_4109289
loop_
_publ_author_name
'Cristina Nativi'
'Martina Cacciarini'
'Oscar Francesconi'
'Alberto Vacca'
'Gloriano Moneti'
'Andrea Ienco'
'Stefano Roelens'

_publ_contact_author 'Roelens, Stefano'
_publ_contact_author_email stefano.roelens@unifi.it
_publ_section_title
;
 Pyrrolic Tripodal Receptors Effectively Recognizing Monosaccharides.
 Affinity Assessment through a Generalized Binding Descriptor
;
_journal_name_full 'Journal of the American Chemical Society'
_journal_page_first 4377
_journal_page_last 4385
_journal_paper_doi 10.1021/ja068754m
_journal_volume 129
_journal_year 2007
_chemical_compound_source 'synthesis as described'
_chemical_formula_moiety 'C30 H36 N6 O3, H2 O1'
_chemical_formula_sum 'C30 H38 N6 O4'
_chemical_formula_weight 546.66
_chemical_name_systematic
;
 ?
;
_space_group_IT_number 2
_symmetry_cell_setting triclinic
_symmetry_Int_Tables_number 2
_symmetry_space_group_name_Hall '-P 1'
_symmetry_space_group_name_H-M 'P -1'
_atom_sites_solution_hydrogens geom
_atom_sites_solution_primary direct
_atom_sites_solution_secondary difmap
_audit_creation_date 2006-11-23T13:29:52-00:00
_audit_creation_method 'WinGX routine CIF_UPDATE'
_cell_angle_alpha 104.53(4)
_cell_angle_beta 112.03(4)
_cell_angle_gamma 105.56(5)
_cell_formula_units_Z 2
_cell_length_a 11.123(6)
_cell_length_b 11.647(6)
_cell_length_c 13.344(5)
_cell_measurement_reflns_used 0
_cell_measurement_temperature 150(2)
_cell_measurement_theta_max 0
_cell_measurement_theta_min 0
_cell_measurement_wavelength 1.5418
_cell_volume 1419.1(16)
_computing_cell_refinement
;
        CrysAlis RED, Oxford Diffraction Ltd.,
        Version 1.171.31.2 (release 07-07-2006 CrysAlis171 .NET)
        (compiled Jul 10 2006,00:11:42)
;
_computing_data_collection
;
        CrysAlis CCD, Oxford Diffraction Ltd.,
        Version 1.171.31.2 (release 07-07-2006 CrysAlis171 .NET)
        (compiled Jul 10 2006,00:11:42)
;
_computing_data_reduction
;
        CrysAlis RED, Oxford Diffraction Ltd.,
        Version 1.171.31.2 (release 07-07-2006 CrysAlis171 .NET)
        (compiled Jul 10 2006,00:11:42)
;
_computing_molecular_graphics 'Ortep-3 for Windows (Farrugia, 1997)'
_computing_publication_material 'WinGX publication routines (Farrugia, 1999)'
_computing_structure_refinement 'SHELXL-97 (Sheldrick, 1997)'
_computing_structure_solution 'SIR97 (Giacovazzo et al, 1997)'
_diffrn_ambient_temperature 150(2)
_diffrn_detector_area_resol_mean 8.1241
_diffrn_measured_fraction_theta_full 0.928
_diffrn_measured_fraction_theta_max 0.928
_diffrn_orient_matrix_UB_11 0.0850623274
_diffrn_orient_matrix_UB_12 0.0520541412
_diffrn_orient_matrix_UB_13 0.1346335988
_diffrn_orient_matrix_UB_21 0.0854700471
_diffrn_orient_matrix_UB_22 -0.0818116979
_diffrn_orient_matrix_UB_23 -0.0117369867
_diffrn_orient_matrix_UB_31 0.1094334434
_diffrn_orient_matrix_UB_32 0.1130863096
_diffrn_orient_matrix_UB_33 -0.0003384918
_diffrn_radiation_monochromator graphite
_diffrn_radiation_probe x-ray
_diffrn_radiation_type CuK\a
_diffrn_radiation_wavelength 1.54184
_diffrn_reflns_av_R_equivalents 0.0876
_diffrn_reflns_av_unetI/netI 0.1602
_diffrn_reflns_limit_h_max 12
_diffrn_reflns_limit_h_min -12
_diffrn_reflns_limit_k_max 13
_diffrn_reflns_limit_k_min -12
_diffrn_reflns_limit_l_max 15
_diffrn_reflns_limit_l_min -15
_diffrn_reflns_number 11184
_diffrn_reflns_theta_full 64.7
_diffrn_reflns_theta_max 64.7
_diffrn_reflns_theta_min 4.29
_exptl_absorpt_coefficient_mu 0.701
_exptl_absorpt_correction_T_max 0.97
_exptl_absorpt_correction_T_min 0.702
_exptl_absorpt_correction_type multi-scan
_exptl_absorpt_process_details
;
        CrysAlis RED, Oxford Diffraction Ltd.,
        Version 1.171.31.2 (release 07-07-2006 CrysAlis171 .NET)
        (compiled Jul 10 2006,00:11:42)
        empirical absorption correction using spherical harmonics,
 implemented in SCALE3 ABSPACK scaling algorithm.
;
_exptl_crystal_colour coulorless
_exptl_crystal_density_diffrn 1.279
_exptl_crystal_description prism
_exptl_crystal_F_000 584
_exptl_crystal_size_max 0.2
_exptl_crystal_size_mid 0.17
_exptl_crystal_size_min 0.05
_refine_diff_density_max 0.463
_refine_diff_density_min -0.326
_refine_diff_density_rms 0.078
_refine_ls_extinction_method none
_refine_ls_goodness_of_fit_ref 0.993
_refine_ls_hydrogen_treatment mixed
_refine_ls_matrix_type full
_refine_ls_number_parameters 369
_refine_ls_number_reflns 4444
_refine_ls_number_restraints 2
_refine_ls_restrained_S_all 0.993
_refine_ls_R_factor_all 0.1995
_refine_ls_R_factor_gt 0.0964
_refine_ls_shift/su_max 0.041
_refine_ls_shift/su_mean 0.002
_refine_ls_structure_factor_coef Fsqd
_refine_ls_weighting_details 'calc w=1/[\s^2^(Fo^2^)+(0.1615P)^2^+0.0000P] where P=(Fo^2^+2Fc^2^)/3'
_refine_ls_weighting_scheme calc
_refine_ls_wR_factor_gt 0.2354
_refine_ls_wR_factor_ref 0.3024
_reflns_number_gt 1841
_reflns_number_total 4444
_reflns_threshold_expression >2sigma(I)
_cod_data_source_file ja068754msi20061206_025255.cif
_cod_data_source_block orf33
_cod_original_cell_volume 1419.1(12)
_cod_database_code 4109289

loop_
_symmetry_equiv_pos_as_xyz
'x, y, z'
'-x, -y, -z'

loop_
_atom_site_label
_atom_site_type_symbol
_atom_site_fract_x
_atom_site_fract_y
_atom_site_fract_z
_atom_site_U_iso_or_equiv
_atom_site_adp_type
_atom_site_occupancy
_atom_site_symmetry_multiplicity
_atom_site_calc_flag
_atom_site_refinement_flags
O1 O -0.3249(5) -0.0719(5) 0.6995(4) 0.0630(14) Uani 1 1 d .
O2 O 0.4442(5) 0.8252(4) 0.9194(4) 0.0563(12) Uani 1 1 d .
O3 O 0.3543(5) 0.6730(5) 1.3701(4) 0.0604(13) Uani 1 1 d .
N1 N -0.2547(5) 0.1281(5) 0.6966(4) 0.0498(14) Uani 1 1 d .
H1 H -0.2769 0.192 0.6838 0.06 Uiso 1 1 calc R
N2 N -0.6133(9) -0.0826(7) 0.6305(6) 0.097(2) Uani 1 1 d .
H2 H -0.6128 -0.1506 0.6478 0.116 Uiso 1 1 calc R
N3 N 0.2331(6) 0.6501(5) 0.8114(4) 0.0496(14) Uani 1 1 d .
H3 H 0.1417 0.6215 0.7641 0.06 Uiso 1 1 calc R
N4 N 0.2977(6) 0.9892(6) 0.8780(4) 0.0537(15) Uani 1 1 d .
H4 H 0.3859 1.0345 0.934 0.064 Uiso 1 1 calc R
N5 N 0.3060(6) 0.4818(5) 1.2351(4) 0.0547(15) Uani 1 1 d .
H5 H 0.3334 0.4195 1.2148 0.066 Uiso 1 1 calc R
C1 C 0.0008(6) 0.2729(6) 0.8233(6) 0.0500(17) Uani 1 1 d .
C2 C 0.0821(6) 0.3556(6) 0.7897(5) 0.0447(16) Uani 1 1 d .
C3 C 0.1959(6) 0.4681(6) 0.8744(5) 0.0437(16) Uani 1 1 d .
C4 C 0.2260(6) 0.5089(6) 0.9937(5) 0.0441(16) Uani 1 1 d .
C5 C 0.1417(7) 0.4289(7) 1.0261(5) 0.0505(17) Uani 1 1 d .
C6 C 0.0310(7) 0.3137(7) 0.9424(5) 0.060(2) Uani 1 1 d .
C7 C -0.1115(6) 0.1398(6) 0.7360(5) 0.0496(17) Uani 1 1 d .
H7A H -0.0961 0.1159 0.6665 0.06 Uiso 1 1 calc R
H7B H -0.0989 0.0766 0.7722 0.06 Uiso 1 1 calc R
C8 C -0.3548(8) 0.0199(7) 0.6795(5) 0.0552(19) Uani 1 1 d .
C9 C -0.4998(7) 0.0097(7) 0.6380(5) 0.0528(19) Uani 1 1 d .
C10 C -0.5455(6) 0.0965(5) 0.6032(4) 0.0309(14) Uani 1 1 d .
H10 H -0.4889 0.1717 0.6005 0.037 Uiso 1 1 calc R
C11 C -0.6808(8) 0.0599(7) 0.5736(6) 0.062(2) Uani 1 1 d .
H11 H -0.7368 0.1045 0.5444 0.074 Uiso 1 1 calc R
C12 C -0.7300(8) -0.0499(8) 0.5902(6) 0.068(2) Uani 1 1 d .
H12 H -0.8229 -0.0946 0.5774 0.081 Uiso 1 1 calc R
C13 C 0.0447(7) 0.3194(6) 0.6610(5) 0.0480(17) Uani 1 1 d .
H13A H 0.0721 0.3999 0.6472 0.058 Uiso 1 1 calc R
H13B H -0.0593 0.2714 0.6122 0.058 Uiso 1 1 calc R
C14 C 0.1167(7) 0.2367(7) 0.6210(6) 0.061(2) Uani 1 1 d .
H14A H 0.0904 0.2192 0.5382 0.091 Uiso 1 1 calc R
H14B H 0.0861 0.1545 0.6301 0.091 Uiso 1 1 calc R
H14C H 0.2198 0.2832 0.669 0.091 Uiso 1 1 calc R
C15 C 0.2884(7) 0.5583(6) 0.8392(5) 0.0476(16) Uani 1 1 d .
H15A H 0.3866 0.605 0.9049 0.057 Uiso 1 1 calc R
H15B H 0.2915 0.5053 0.7702 0.057 Uiso 1 1 calc R
C16 C 0.3132(7) 0.7791(7) 0.8538(5) 0.0472(17) Uani 1 1 d .
C17 C 0.2348(7) 0.8559(6) 0.8210(6) 0.0481(17) Uani 1 1 d .
C18 C 0.1012(7) 0.8254(7) 0.7388(5) 0.0518(18) Uani 1 1 d .
H18 H 0.0335 0.7403 0.6849 0.062 Uiso 1 1 calc R
C19 C 0.0788(8) 0.9391(8) 0.7460(6) 0.0578(19) Uani 1 1 d .
H19 H -0.0059 0.945 0.6986 0.069 Uiso 1 1 calc R
C20 C 0.2025(8) 1.0407(7) 0.8346(6) 0.0539(18) Uani 1 1 d .
H20 H 0.2187 1.1299 0.8607 0.065 Uiso 1 1 calc R
C21 C 0.3461(6) 0.6379(6) 1.0831(5) 0.0494(17) Uani 1 1 d .
H21A H 0.327 0.6682 1.1496 0.059 Uiso 1 1 calc R
H21B H 0.3465 0.7018 1.0462 0.059 Uiso 1 1 calc R
C22 C 0.4950(7) 0.6357(7) 1.1324(5) 0.0577(19) Uani 1 1 d .
H22A H 0.5657 0.7226 1.1896 0.087 Uiso 1 1 calc R
H22B H 0.5168 0.6089 1.0679 0.087 Uiso 1 1 calc R
H22C H 0.4968 0.5743 1.171 0.087 Uiso 1 1 calc R
C23 C 0.1698(7) 0.4747(6) 1.1544(5) 0.0534(18) Uani 1 1 d .
H23A H 0.1675 0.5614 1.1783 0.064 Uiso 1 1 calc R
H23B H 0.0933 0.4142 1.1601 0.064 Uiso 1 1 calc R
C24 C 0.3898(7) 0.5808(7) 1.3391(6) 0.0526(18) Uani 1 1 d .
C25 C 0.5256(7) 0.5847(7) 1.4143(5) 0.0498(17) Uani 1 1 d .
C26 C 0.5958(7) 0.5081(7) 1.4033(6) 0.0513(18) Uani 1 1 d .
H26 H 0.5628 0.4321 1.3361 0.062 Uiso 1 1 calc R
N6 N 0.6108(6) 0.6845(5) 1.5255(5) 0.0557(16) Uani 1 1 d .
H6 H 0.5903 0.7485 1.5549 0.067 Uiso 1 1 calc R
C27 C 0.7261(7) 0.5583(7) 1.5074(6) 0.0567(19) Uani 1 1 d .
H27 H 0.7967 0.5243 1.5238 0.068 Uiso 1 1 calc R
C28 C 0.7283(8) 0.6675(8) 1.5801(6) 0.060(2) Uani 1 1 d .
H28 H 0.8025 0.7224 1.6575 0.072 Uiso 1 1 calc R
C29 C -0.0692(9) 0.2258(8) 0.9752(6) 0.083(3) Uani 1 1 d .
H29A H -0.0882 0.2803 1.0323 0.099 Uiso 1 1 calc R
H29B H -0.1607 0.1675 0.9039 0.099 Uiso 1 1 calc R
C30 C 0.0005(9) 0.1488(9) 1.0267(8) 0.094(3) Uani 1 1 d .
H30A H -0.0615 0.0924 1.0466 0.141 Uiso 1 1 calc R
H30B H 0.0901 0.2071 1.098 0.141 Uiso 1 1 calc R
H30C H 0.0196 0.0956 0.9698 0.141 Uiso 1 1 calc R
O4 O 0.3692(7) 0.2345(6) 1.1733(5) 0.0699(15) Uani 1 1 d D
H4A H 0.359(8) 0.208(7) 1.219(5) 0.08(3) Uiso 1 1 d D
H4B H 0.426(13) 0.217(15) 1.159(14) 0.26(9) Uiso 1 1 d D

loop_
_atom_site_aniso_label
_atom_site_aniso_U_11
_atom_site_aniso_U_22
_atom_site_aniso_U_33
_atom_site_aniso_U_23
_atom_site_aniso_U_13
_atom_site_aniso_U_12
O1 0.071(3) 0.051(3) 0.052(3) 0.024(3) 0.024(3) 0.009(3)
O2 0.050(3) 0.057(3) 0.046(3) 0.019(2) 0.016(2) 0.010(2)
O3 0.069(3) 0.056(3) 0.043(3) 0.019(2) 0.020(2) 0.015(3)
N1 0.045(3) 0.051(4) 0.037(3) 0.012(3) 0.017(3) 0.005(3)
N2 0.114(6) 0.089(5) 0.060(4) 0.025(4) 0.046(5) 0.000(5)
N3 0.046(3) 0.051(4) 0.042(3) 0.020(3) 0.015(3) 0.013(3)
N4 0.049(3) 0.061(4) 0.041(3) 0.020(3) 0.022(3) 0.009(3)
N5 0.055(4) 0.058(4) 0.027(3) 0.011(3) 0.012(3) 0.005(3)
C1 0.039(4) 0.054(4) 0.048(4) 0.024(3) 0.019(3) 0.007(3)
C2 0.046(4) 0.052(4) 0.037(4) 0.021(3) 0.021(3) 0.016(3)
C3 0.048(4) 0.043(4) 0.045(4) 0.021(3) 0.027(3) 0.016(3)
C4 0.040(4) 0.044(4) 0.039(4) 0.012(3) 0.014(3) 0.013(3)
C5 0.044(4) 0.066(5) 0.031(4) 0.017(4) 0.016(3) 0.011(4)
C6 0.059(5) 0.081(6) 0.028(4) 0.027(4) 0.016(3) 0.011(4)
C7 0.046(4) 0.050(4) 0.039(4) 0.022(3) 0.016(3) 0.001(3)
C8 0.069(5) 0.051(5) 0.029(4) 0.017(3) 0.015(3) 0.011(4)
C9 0.042(4) 0.051(5) 0.039(4) 0.008(3) 0.019(3) -0.008(4)
C10 0.028(3) 0.030(3) 0.032(3) 0.012(3) 0.018(3) 0.003(3)
C11 0.067(5) 0.067(5) 0.039(4) 0.010(4) 0.028(4) 0.016(4)
C12 0.051(5) 0.100(7) 0.053(5) 0.028(5) 0.030(4) 0.025(5)
C13 0.050(4) 0.038(4) 0.026(3) 0.003(3) 0.011(3) -0.007(3)
C14 0.053(4) 0.072(5) 0.054(4) 0.027(4) 0.024(4) 0.019(4)
C15 0.051(4) 0.051(4) 0.040(4) 0.016(3) 0.022(3) 0.021(4)
C16 0.052(4) 0.057(5) 0.036(4) 0.021(4) 0.025(4) 0.018(4)
C17 0.041(4) 0.042(4) 0.044(4) 0.013(3) 0.018(3) 0.001(3)
C18 0.054(5) 0.056(5) 0.042(4) 0.025(4) 0.023(4) 0.011(4)
C19 0.065(5) 0.075(6) 0.049(4) 0.040(4) 0.029(4) 0.033(5)
C20 0.068(5) 0.054(5) 0.058(5) 0.034(4) 0.034(4) 0.032(4)
C21 0.043(4) 0.059(5) 0.034(3) 0.015(3) 0.017(3) 0.009(3)
C22 0.057(4) 0.065(5) 0.033(4) 0.016(3) 0.018(3) 0.007(4)
C23 0.056(4) 0.051(4) 0.039(4) 0.018(3) 0.023(3) 0.003(3)
C24 0.056(5) 0.055(5) 0.041(4) 0.028(4) 0.025(4) 0.003(4)
C25 0.045(4) 0.053(5) 0.038(4) 0.024(4) 0.013(3) 0.004(4)
C26 0.062(5) 0.040(4) 0.047(4) 0.025(3) 0.026(4) 0.006(4)
N6 0.056(4) 0.060(4) 0.041(3) 0.028(3) 0.020(3) 0.007(3)
C27 0.052(4) 0.071(5) 0.045(4) 0.029(4) 0.023(4) 0.015(4)
C28 0.051(5) 0.076(6) 0.045(4) 0.030(4) 0.023(4) 0.007(4)
C29 0.109(7) 0.080(6) 0.030(4) 0.016(4) 0.021(4) 0.020(5)
C30 0.104(7) 0.106(8) 0.083(6) 0.040(6) 0.055(6) 0.038(6)
O4 0.084(4) 0.071(4) 0.059(4) 0.031(3) 0.039(3) 0.024(3)

loop_
_atom_type_symbol
_atom_type_description
_atom_type_scat_dispersion_real
_atom_type_scat_dispersion_imag
_atom_type_scat_source
C C 0.0181 0.0091 'International Tables Vol C Tables 4.2.6.8 and 6.1.1.4'
H H 0 0 'International Tables Vol C Tables 4.2.6.8 and 6.1.1.4'
N N 0.0311 0.018 'International Tables Vol C Tables 4.2.6.8 and 6.1.1.4'
O O 0.0492 0.0322 'International Tables Vol C Tables 4.2.6.8 and 6.1.1.4'

loop_
_geom_angle_atom_site_label_1
_geom_angle_atom_site_label_2
_geom_angle_atom_site_label_3
_geom_angle
C8 N1 C7 119.9(6)
C8 N1 H1 120.1
C7 N1 H1 120.1
C9 N2 C12 108.1(7)
C9 N2 H2 125.9
C12 N2 H2 125.9
C16 N3 C15 123.9(6)
C16 N3 H3 118
C15 N3 H3 118
C20 N4 C17 110.0(6)
C20 N4 H4 125
C17 N4 H4 125
C24 N5 C23 121.2(6)
C24 N5 H5 119.4
C23 N5 H5 119.4
C6 C1 C2 118.9(6)
C6 C1 C7 119.8(6)
C2 C1 C7 121.2(6)
C3 C2 C1 119.6(6)
C3 C2 C13 120.3(5)
C1 C2 C13 120.2(6)
C2 C3 C4 121.3(5)
C2 C3 C15 120.2(5)
C4 C3 C15 118.4(6)
C5 C4 C3 118.9(6)
C5 C4 C21 121.3(6)
C3 C4 C21 119.8(6)
C6 C5 C4 120.0(6)
C6 C5 C23 120.6(6)
C4 C5 C23 119.3(6)
C5 C6 C1 121.1(6)
C5 C6 C29 121.1(6)
C1 C6 C29 117.8(6)
N1 C7 C1 115.1(6)
N1 C7 H7A 108.5
C1 C7 H7A 108.5
N1 C7 H7B 108.5
C1 C7 H7B 108.5
H7A C7 H7B 107.5
O1 C8 N1 121.1(7)
O1 C8 C9 120.1(7)
N1 C8 C9 118.8(7)
C10 C9 N2 107.0(7)
C10 C9 C8 124.7(6)
N2 C9 C8 128.3(7)
C11 C10 C9 109.1(6)
C11 C10 H10 125.5
C9 C10 H10 125.5
C10 C11 C12 111.1(7)
C10 C11 H11 124.5
C12 C11 H11 124.5
C11 C12 N2 104.7(7)
C11 C12 H12 127.7
N2 C12 H12 127.7
C2 C13 C14 113.8(5)
C2 C13 H13A 108.8
C14 C13 H13A 108.8
C2 C13 H13B 108.8
C14 C13 H13B 108.8
H13A C13 H13B 107.7
C13 C14 H14A 109.5
C13 C14 H14B 109.5
H14A C14 H14B 109.5
C13 C14 H14C 109.5
H14A C14 H14C 109.5
H14B C14 H14C 109.5
N3 C15 C3 111.2(5)
N3 C15 H15A 109.4
C3 C15 H15A 109.4
N3 C15 H15B 109.4
C3 C15 H15B 109.4
H15A C15 H15B 108
O2 C16 N3 121.0(6)
O2 C16 C17 124.0(6)
N3 C16 C17 114.9(6)
C18 C17 N4 106.5(6)
C18 C17 C16 133.1(7)
N4 C17 C16 120.4(6)
C17 C18 C19 109.2(6)
C17 C18 H18 125.4
C19 C18 H18 125.4
C20 C19 C18 107.2(6)
C20 C19 H19 126.4
C18 C19 H19 126.4
N4 C20 C19 107.1(6)
N4 C20 H20 126.5
C19 C20 H20 126.5
C4 C21 C22 115.0(5)
C4 C21 H21A 108.5
C22 C21 H21A 108.5
C4 C21 H21B 108.5
C22 C21 H21B 108.5
H21A C21 H21B 107.5
C21 C22 H22A 109.5
C21 C22 H22B 109.5
H22A C22 H22B 109.5
C21 C22 H22C 109.5
H22A C22 H22C 109.5
H22B C22 H22C 109.5
N5 C23 C5 112.5(5)
N5 C23 H23A 109.1
C5 C23 H23A 109.1
N5 C23 H23B 109.1
C5 C23 H23B 109.1
H23A C23 H23B 107.8
O3 C24 N5 120.9(7)
O3 C24 C25 120.2(7)
N5 C24 C25 118.9(7)
C26 C25 N6 106.7(6)
C26 C25 C24 134.1(7)
N6 C25 C24 119.2(7)
C25 C26 C27 109.4(7)
C25 C26 H26 125.3
C27 C26 H26 125.3
C28 N6 C25 109.1(6)
C28 N6 H6 125.4
C25 N6 H6 125.4
C28 C27 C26 104.9(7)
C28 C27 H27 127.5
C26 C27 H27 127.5
N6 C28 C27 109.8(7)
N6 C28 H28 125.1
C27 C28 H28 125.1
C30 C29 C6 108.6(7)
C30 C29 H29A 110
C6 C29 H29A 110
C30 C29 H29B 110
C6 C29 H29B 110
H29A C29 H29B 108.4
C29 C30 H30A 109.5
C29 C30 H30B 109.5
H30A C30 H30B 109.5
C29 C30 H30C 109.5
H30A C30 H30C 109.5
H30B C30 H30C 109.5
H4A O4 H4B 111(10)

loop_
_geom_bond_atom_site_label_1
_geom_bond_atom_site_label_2
_geom_bond_distance
O1 C8 1.262(8)
O2 C16 1.251(7)
O3 C24 1.268(8)
N1 C8 1.339(8)
N1 C7 1.433(8)
N1 H1 0.88
N2 C9 1.371(9)
N2 C12 1.401(9)
N2 H2 0.88
N3 C16 1.359(8)
N3 C15 1.428(8)
N3 H3 0.88
N4 C20 1.367(8)
N4 C17 1.381(8)
N4 H4 0.88
N5 C24 1.332(8)
N5 C23 1.458(8)
N5 H5 0.88
C1 C6 1.414(9)
C1 C2 1.413(8)
C1 C7 1.511(9)
C2 C3 1.375(8)
C2 C13 1.520(8)
C3 C4 1.416(8)
C3 C15 1.555(8)
C4 C5 1.405(9)
C4 C21 1.514(8)
C5 C6 1.377(9)
C5 C23 1.537(8)
C6 C29 1.567(10)
C7 H7A 0.99
C7 H7B 0.99
C8 C9 1.455(9)
C9 C10 1.352(8)
C10 C11 1.315(8)
C10 H10 0.95
C11 C12 1.357(10)
C11 H11 0.95
C12 H12 0.95
C13 C14 1.526(9)
C13 H13A 0.99
C13 H13B 0.99
C14 H14A 0.98
C14 H14B 0.98
C14 H14C 0.98
C15 H15A 0.99
C15 H15B 0.99
C16 C17 1.442(9)
C17 C18 1.355(8)
C18 C19 1.398(9)
C18 H18 0.95
C19 C20 1.377(10)
C19 H19 0.95
C20 H20 0.95
C21 C22 1.546(8)
C21 H21A 0.99
C21 H21B 0.99
C22 H22A 0.98
C22 H22B 0.98
C22 H22C 0.98
C23 H23A 0.99
C23 H23B 0.99
C24 C25 1.448(9)
C25 C26 1.350(9)
C25 N6 1.392(8)
C26 C27 1.414(9)
C26 H26 0.95
N6 C28 1.332(8)
N6 H6 0.88
C27 C28 1.380(10)
C27 H27 0.95
C28 H28 0.95
C29 C30 1.470(11)
C29 H29A 0.99
C29 H29B 0.99
C30 H30A 0.98
C30 H30B 0.98
C30 H30C 0.98
O4 H4A 0.78(2)
O4 H4B 0.78(2)
